data_1541762
loop_
_publ_author_name
'Zheng Nanfeng'
'Bu Xianhui'
'Wang Bing'
'Feng Pingyun'

_publ_section_title
;
 Microporous and photoluminescent chalcogenide zeolite analogs
;
_journal_name_full Science
_journal_page_first 2366
_journal_page_last 2369
_journal_volume 298
_journal_year 2002
_chemical_formula_sum 'Ga2.079 O0.25 S8 Sn1.921'
_chemical_name_systematic '(Ga2.13 Sn1.87 S8) (C6 H15 N3) (H2 O)0.25'
_space_group_IT_number 142
_symmetry_space_group_name_Hall '-I 4bd 2c'
_symmetry_space_group_name_H-M 'I 41/a c d :2'
_cell_angle_alpha 90
_cell_angle_beta 90
_cell_angle_gamma 90
_cell_formula_units_Z 32
_cell_length_a 22.935
_cell_length_b 22.935
_cell_length_c 40.985
_cell_volume 21558.693
_citation_journal_id_ASTM SCIEAS
_cod_data_source_file ZhengNanfeng_SCIEAS_2002_508.cif
_cod_data_source_block Ga2.079O0.25S8Sn1.921
_cod_original_cell_volume 21558.69
_cod_database_code 1541762

loop_
_symmetry_equiv_pos_as_xyz
x,y,z
-y+1/4,x+3/4,z+1/4
-x+1/2,-y,z+1/2
y+1/4,-x+1/4,z+3/4
x,-y,-z+1/2
y+1/4,x+3/4,-z+3/4
-x+1/2,y,-z
-y+1/4,-x+1/4,-z+1/4
-x,-y,-z
y-1/4,-x-3/4,-z-1/4
x-1/2,y,-z-1/2
-y-1/4,x-1/4,-z-3/4
-x,y,z-1/2
-y-1/4,-x-3/4,z-3/4
x-1/2,-y,z
y-1/4,x-1/4,z-1/4
x+1/2,y+1/2,z+1/2
-y+3/4,x+5/4,z+3/4
-x+1,-y+1/2,z+1
y+3/4,-x+3/4,z+5/4
x+1/2,-y+1/2,-z+1
y+3/4,x+5/4,-z+5/4
-x+1,y+1/2,-z+1/2
-y+3/4,-x+3/4,-z+3/4
-x+1/2,-y+1/2,-z+1/2
y+1/4,-x-1/4,-z+1/4
x,y+1/2,-z
-y+1/4,x+1/4,-z-1/4
-x+1/2,y+1/2,z
-y+1/4,-x-1/4,z-1/4
x,-y+1/2,z+1/2
y+1/4,x+1/4,z+1/4

loop_
_atom_site_label
_atom_site_type_symbol
_atom_site_fract_x
_atom_site_fract_y
_atom_site_fract_z
_atom_site_occupancy
_atom_site_U_iso_or_equiv
Ga1 Ga+3 0.06398 0.70109 0.029266 0.47 0.0
Ga4 Ga+3 0.07746 0.58891 0.093204 0.514 0.0
S1 S-1 -0.2066 0.5 0.25 1 0.0
Ga2 Ga+3 -0.14656 0.5607 0.220041 0.592 0.0
S9 S-1 0.11309 0.77043 0.06034 1 0.0
S2 S-1 0.02889 0.52005 0.12514 1 0.0
S5 S-1 -0.08382 0.50459 0.18842 1 0.0
S4 S-1 -0.09692 0.62418 0.12247 1 0.0
O1 O-2 0 0.75 0.125 1 0.0
S7 S-1 0 0.75 -0.00556 1 0.0
Sn4 Sn+4 0.07746 0.58891 0.093204 0.486 0.0
S6 S-1 -0.21659 0.60908 0.18864 1 0.0
Sn2 Sn+4 -0.14656 0.5607 0.220041 0.408 0.0
Sn1 Sn+4 0.06398 0.70109 0.029266 0.53 0.0
Sn3 Sn+4 -0.03478 0.57443 0.157319 0.497 0.0
S3 S-1 0.009 0.63855 0.06185 1 0.0
Ga3 Ga+3 -0.03478 0.57443 0.157319 0.503 0.0
S8 S-1 0.12733 0.65192 -0.0057 1 0.0
